data_4069277
loop_
_publ_author_name
'Qian, Cunwei'
'Zhang, Xingmin'
'Li, Junmei'
'Xu, Fan'
'Zhang, Yong'
'Shen, Qi'

_publ_section_title
;
 Trisguanidinate Lanthanide Complexes: Syntheses, Structures, and
 Catalytic Activity for Mild Amidation of Aldehydes with Amines
;
_journal_issue 13
_journal_name_full Organometallics
_journal_page_first 3856
_journal_paper_doi 10.1021/om900120v
_journal_volume 28
_journal_year 2009
_chemical_formula_sum 'C43 H65 Cl3 La N9 O'
_chemical_formula_weight 969.30
_chemical_name_systematic
; 
 ? 
;
_space_group_IT_number 2
_symmetry_space_group_name_Hall '-P 1'
_symmetry_space_group_name_H-M 'P -1'
_atom_sites_solution_hydrogens geom
_atom_sites_solution_primary direct
_atom_sites_solution_secondary difmap
_audit_creation_method SHELXL-97
_cell_angle_alpha 80.505(4)
_cell_angle_beta 89.947(4)
_cell_angle_gamma 86.812(5)
_cell_formula_units_Z 2
_cell_length_a 10.463(2)
_cell_length_b 13.118(2)
_cell_length_c 17.912(3)
_cell_measurement_temperature 223(2)
_cell_volume 2421.0(7)
_computing_structure_refinement 'SHELXL-97 (Sheldrick, 1997)'
_computing_structure_solution 'SHELXS-97 (Sheldrick, 1990)'
_diffrn_ambient_temperature 223(2)
_diffrn_measured_fraction_theta_full 0.980
_diffrn_measured_fraction_theta_max 0.980
_diffrn_radiation_monochromator graphite
_diffrn_radiation_source 'fine-focus sealed tube'
_diffrn_radiation_type MoK\a
_diffrn_radiation_wavelength 0.71075
_diffrn_reflns_av_R_equivalents 0.0384
_diffrn_reflns_av_sigmaI/netI 0.0688
_diffrn_reflns_limit_h_max 12
_diffrn_reflns_limit_h_min -10
_diffrn_reflns_limit_k_max 15
_diffrn_reflns_limit_k_min -15
_diffrn_reflns_limit_l_max 21
_diffrn_reflns_limit_l_min -21
_diffrn_reflns_number 17336
_diffrn_reflns_theta_full 25.50
_diffrn_reflns_theta_max 25.50
_diffrn_reflns_theta_min 3.00
_exptl_absorpt_coefficient_mu 1.089
_exptl_absorpt_correction_T_max 0.8281
_exptl_absorpt_correction_T_min 0.5517
_exptl_crystal_density_diffrn 1.330
_exptl_crystal_density_method 'not measured'
_exptl_crystal_F_000 1004
_exptl_crystal_size_max 0.62
_exptl_crystal_size_mid 0.60
_exptl_crystal_size_min 0.18
_refine_diff_density_max 0.735
_refine_diff_density_min -0.762
_refine_diff_density_rms 0.069
_refine_ls_extinction_method none
_refine_ls_goodness_of_fit_ref 1.013
_refine_ls_hydrogen_treatment mixed
_refine_ls_matrix_type full
_refine_ls_number_parameters 534
_refine_ls_number_reflns 8828
_refine_ls_number_restraints 5
_refine_ls_restrained_S_all 1.038
_refine_ls_R_factor_all 0.0483
_refine_ls_R_factor_gt 0.0407
_refine_ls_shift/su_max 0.001
_refine_ls_shift/su_mean 0.000
_refine_ls_structure_factor_coef Fsqd
_refine_ls_weighting_details 'calc w=1/[\s^2^(Fo^2^)+(0.0285P)^2^+0.0000P] where P=(Fo^2^+2Fc^2^)/3'
_refine_ls_weighting_scheme calc
_refine_ls_wR_factor_gt 0.0825
_refine_ls_wR_factor_ref 0.0867
_reflns_number_gt 7747
_reflns_number_total 8828
_reflns_threshold_expression >2sigma(I)
_cod_data_source_file om900120v_si_001.cif
_cod_data_source_block shelxl
_cod_original_cell_volume 2421.0(8)
_cod_database_code 4069277

loop_
_symmetry_equiv_pos_as_xyz
'x, y, z'
'-x, -y, -z'

loop_
_atom_site_label
_atom_site_type_symbol
_atom_site_fract_x
_atom_site_fract_y
_atom_site_fract_z
_atom_site_U_iso_or_equiv
_atom_site_adp_type
_atom_site_occupancy
_atom_site_symmetry_multiplicity
_atom_site_calc_flag
_atom_site_refinement_flags
La1 La 0.699759(19) 0.799341(15) 0.251934(12) 0.03555(8) Uani 1 1 d .
Cl1 Cl 1.27053(12) 0.38820(9) 0.34565(8) 0.0797(4) Uani 1 1 d .
Cl2 Cl 0.78221(14) 0.44748(10) -0.06909(7) 0.0852(4) Uani 1 1 d .
Cl3 Cl 1.03397(11) 1.31638(8) 0.15610(8) 0.0719(4) Uani 1 1 d .
O1 O 0.8366(3) 0.8408(2) 0.13170(16) 0.0558(7) Uani 1 1 d .
N1 N 0.9106(3) 0.7583(2) 0.32462(17) 0.0376(7) Uani 1 1 d .
N2 N 0.7554(3) 0.8454(2) 0.38097(17) 0.0395(7) Uani 1 1 d .
N3 N 0.9635(3) 0.8271(3) 0.43526(19) 0.0540(9) Uani 1 1 d .
H3 H 0.9347 0.8308 0.4804 0.065 Uiso 1 1 calc R
N4 N 0.6915(3) 0.6237(2) 0.21150(18) 0.0403(7) Uani 1 1 d .
N5 N 0.5696(3) 0.6515(2) 0.31193(19) 0.0449(8) Uani 1 1 d .
N6 N 0.6038(3) 0.4787(2) 0.29115(19) 0.0517(9) Uani 1 1 d .
H6 H 0.5298 0.4607 0.3095 0.062 Uiso 1 1 calc R
N7 N 0.6533(3) 0.9926(2) 0.20846(18) 0.0398(7) Uani 1 1 d .
N8 N 0.5159(3) 0.8911(2) 0.1648(2) 0.0496(9) Uani 1 1 d .
N9 N 0.4661(3) 1.0725(2) 0.14092(19) 0.0509(9) Uani 1 1 d .
H9 H 0.4295 1.0747 0.0971 0.061 Uiso 1 1 calc R
C1 C 0.8768(3) 0.8094(3) 0.3817(2) 0.0402(9) Uani 1 1 d .
C2 C 0.9984(3) 0.6731(3) 0.3335(2) 0.0372(8) Uani 1 1 d .
C3 C 1.0292(4) 0.6092(3) 0.4027(2) 0.0489(10) Uani 1 1 d .
H3A H 0.9921 0.6253 0.4474 0.059 Uiso 1 1 calc R
C4 C 1.1134(4) 0.5224(3) 0.4066(2) 0.0525(10) Uani 1 1 d .
H4 H 1.1342 0.4812 0.4535 0.063 Uiso 1 1 calc R
C5 C 1.1658(4) 0.4979(3) 0.3409(3) 0.0483(10) Uani 1 1 d .
C6 C 1.1367(4) 0.5577(3) 0.2727(2) 0.0538(11) Uani 1 1 d .
H6A H 1.1726 0.5399 0.2282 0.065 Uiso 1 1 calc R
C7 C 1.0554(3) 0.6438(3) 0.2691(2) 0.0455(9) Uani 1 1 d .
H7 H 1.0372 0.6847 0.2217 0.055 Uiso 1 1 calc R
C8 C 0.7145(4) 0.9173(3) 0.4326(2) 0.0476(10) Uani 1 1 d .
H8 H 0.7844 0.9641 0.4365 0.057 Uiso 1 1 calc R
C9 C 0.6866(4) 0.8604(3) 0.5121(2) 0.0657(13) Uani 1 1 d .
H9A H 0.6155 0.8165 0.5096 0.098 Uiso 1 1 calc R
H9B H 0.6647 0.9104 0.5450 0.098 Uiso 1 1 calc R
H9C H 0.7618 0.8180 0.5319 0.098 Uiso 1 1 calc R
C10 C 0.5964(4) 0.9830(3) 0.3995(3) 0.0613(12) Uani 1 1 d .
H10A H 0.6168 1.0211 0.3502 0.092 Uiso 1 1 calc R
H10B H 0.5701 1.0312 0.4329 0.092 Uiso 1 1 calc R
H10C H 0.5273 0.9382 0.3942 0.092 Uiso 1 1 calc R
C11 C 1.0998(4) 0.8403(3) 0.4223(3) 0.0550(11) Uani 1 1 d .
H11 H 1.1358 0.7817 0.3991 0.066 Uiso 1 1 calc R
C12 C 1.1226(5) 0.9384(4) 0.3706(3) 0.106(2) Uani 1 1 d .
H12A H 1.0747 0.9410 0.3240 0.158 Uiso 1 1 calc R
H12B H 1.2132 0.9414 0.3595 0.158 Uiso 1 1 calc R
H12C H 1.0949 0.9968 0.3947 0.158 Uiso 1 1 calc R
C13 C 1.1630(4) 0.8358(4) 0.4992(3) 0.0828(17) Uani 1 1 d .
H13A H 1.1239 0.8896 0.5244 0.124 Uiso 1 1 calc R
H13B H 1.2536 0.8462 0.4927 0.124 Uiso 1 1 calc R
H13C H 1.1517 0.7687 0.5298 0.124 Uiso 1 1 calc R
C14 C 0.6200(3) 0.5828(3) 0.2717(2) 0.0426(9) Uani 1 1 d .
C15 C 0.7099(4) 0.5760(3) 0.1481(2) 0.0414(9) Uani 1 1 d .
C16 C 0.8233(4) 0.5921(3) 0.1074(2) 0.0473(10) Uani 1 1 d .
H16 H 0.8864 0.6302 0.1257 0.057 Uiso 1 1 calc R
C17 C 0.8448(4) 0.5536(3) 0.0414(2) 0.0578(12) Uani 1 1 d .
H17 H 0.9212 0.5661 0.0147 0.069 Uiso 1 1 calc R
C18 C 0.7545(4) 0.4970(3) 0.0148(2) 0.0532(11) Uani 1 1 d .
C19 C 0.6422(4) 0.4795(3) 0.0525(2) 0.0546(11) Uani 1 1 d .
H19 H 0.5807 0.4404 0.0337 0.065 Uiso 1 1 calc R
C20 C 0.6189(4) 0.5194(3) 0.1183(2) 0.0516(11) Uani 1 1 d .
H20 H 0.5407 0.5082 0.1435 0.062 Uiso 1 1 calc R
C21 C 0.5142(4) 0.6176(3) 0.3865(2) 0.0547(11) Uani 1 1 d .
H21 H 0.4664 0.5551 0.3841 0.066 Uiso 1 1 calc R
C22 C 0.4211(4) 0.7023(3) 0.4041(3) 0.0751(15) Uani 1 1 d .
H22A H 0.4664 0.7643 0.4061 0.113 Uiso 1 1 calc R
H22B H 0.3814 0.6800 0.4526 0.113 Uiso 1 1 calc R
H22C H 0.3556 0.7169 0.3649 0.113 Uiso 1 1 calc R
C23 C 0.6194(5) 0.5894(3) 0.4460(3) 0.0721(14) Uani 1 1 d .
H23A H 0.6722 0.5309 0.4345 0.108 Uiso 1 1 calc R
H23B H 0.5812 0.5712 0.4954 0.108 Uiso 1 1 calc R
H23C H 0.6718 0.6481 0.4460 0.108 Uiso 1 1 calc R
C24 C 0.7006(4) 0.3943(3) 0.2838(3) 0.0560(11) Uani 1 1 d .
H24 H 0.7152 0.3925 0.2294 0.067 Uiso 1 1 calc R
C25 C 0.8252(4) 0.4091(3) 0.3206(3) 0.0851(18) Uani 1 1 d .
H25A H 0.8585 0.4740 0.2969 0.128 Uiso 1 1 calc R
H25B H 0.8859 0.3525 0.3146 0.128 Uiso 1 1 calc R
H25C H 0.8117 0.4103 0.3740 0.128 Uiso 1 1 calc R
C26 C 0.6427(4) 0.2940(3) 0.3199(3) 0.0730(14) Uani 1 1 d .
H26A H 0.6254 0.2963 0.3729 0.110 Uiso 1 1 calc R
H26B H 0.7024 0.2359 0.3159 0.110 Uiso 1 1 calc R
H26C H 0.5635 0.2860 0.2940 0.110 Uiso 1 1 calc R
C27 C 0.5434(3) 0.9865(3) 0.1698(2) 0.0407(9) Uani 1 1 d .
C28 C 0.7374(3) 1.0716(3) 0.1928(2) 0.0388(9) Uani 1 1 d .
C29 C 0.7364(3) 1.1482(3) 0.1274(2) 0.0456(10) Uani 1 1 d .
H29 H 0.6724 1.1491 0.0905 0.055 Uiso 1 1 calc R
C30 C 0.8271(4) 1.2219(3) 0.1161(2) 0.0529(11) Uani 1 1 d .
H30 H 0.8241 1.2722 0.0721 0.063 Uiso 1 1 calc R
C31 C 0.9213(4) 1.2213(3) 0.1694(3) 0.0489(10) Uani 1 1 d .
C32 C 0.9280(3) 1.1471(3) 0.2331(2) 0.0479(10) Uani 1 1 d .
H32 H 0.9940 1.1460 0.2688 0.057 Uiso 1 1 calc R
C33 C 0.8370(3) 1.0740(3) 0.2445(2) 0.0432(9) Uani 1 1 d .
H33 H 0.8421 1.0239 0.2886 0.052 Uiso 1 1 calc R
C34 C 0.3923(4) 0.8689(3) 0.1347(3) 0.0606(13) Uani 1 1 d D
H34 H 0.372(4) 0.913(3) 0.0851(13) 0.073 Uiso 1 1 d D
C35 C 0.3432(11) 0.7715(9) 0.1810(7) 0.111(4) Uani 0.50 1 d PD
H35A H 0.3071 0.7877 0.2278 0.166 Uiso 0.50 1 calc PR
H35B H 0.4134 0.7198 0.1924 0.166 Uiso 0.50 1 calc PR
H35C H 0.2778 0.7449 0.1523 0.166 Uiso 0.50 1 calc PR
C35' C 0.2951(10) 0.8528(11) 0.1955(7) 0.111(4) Uani 0.50 1 d PD
H35D H 0.2870 0.9134 0.2200 0.166 Uiso 0.50 1 calc PR
H35E H 0.3217 0.7927 0.2324 0.166 Uiso 0.50 1 calc PR
H35F H 0.2132 0.8418 0.1736 0.166 Uiso 0.50 1 calc PR
C36 C 0.4101(18) 0.8400(17) 0.0544(7) 0.143(8) Uani 0.50 1 d PD
H36A H 0.3981 0.9020 0.0166 0.214 Uiso 0.50 1 calc PR
H36B H 0.3476 0.7910 0.0462 0.214 Uiso 0.50 1 calc PR
H36C H 0.4957 0.8092 0.0502 0.214 Uiso 0.50 1 calc PR
C36' C 0.4227(17) 0.7793(15) 0.0934(8) 0.143(8) Uani 0.50 1 d PD
H36D H 0.4633 0.8041 0.0457 0.214 Uiso 0.50 1 calc PR
H36E H 0.3442 0.7474 0.0838 0.214 Uiso 0.50 1 calc PR
H36F H 0.4801 0.7286 0.1241 0.214 Uiso 0.50 1 calc PR
C37 C 0.4430(4) 1.1607(3) 0.1811(3) 0.0547(11) Uani 1 1 d .
H37 H 0.5249 1.1752 0.2038 0.066 Uiso 1 1 calc R
C38 C 0.3975(4) 1.2558(3) 0.1242(3) 0.0771(16) Uani 1 1 d .
H38A H 0.4645 1.2738 0.0877 0.116 Uiso 1 1 calc R
H38B H 0.3777 1.3134 0.1508 0.116 Uiso 1 1 calc R
H38C H 0.3214 1.2405 0.0981 0.116 Uiso 1 1 calc R
C39 C 0.3478(4) 1.1353(3) 0.2437(3) 0.0780(15) Uani 1 1 d .
H39A H 0.2665 1.1221 0.2222 0.117 Uiso 1 1 calc R
H39B H 0.3363 1.1932 0.2710 0.117 Uiso 1 1 calc R
H39C H 0.3794 1.0742 0.2783 0.117 Uiso 1 1 calc R
C40 C 0.9578(4) 0.8892(3) 0.1223(3) 0.0616(12) Uani 1 1 d .
H40A H 1.0135 0.8662 0.1665 0.074 Uiso 1 1 calc R
H40B H 0.9450 0.9648 0.1149 0.074 Uiso 1 1 calc R
C41 C 1.0139(4) 0.8547(4) 0.0534(3) 0.0709(14) Uani 1 1 d .
H41A H 1.0594 0.7867 0.0660 0.085 Uiso 1 1 calc R
H41B H 1.0729 0.9046 0.0282 0.085 Uiso 1 1 calc R
C42 C 0.8938(5) 0.8498(4) 0.0033(3) 0.0809(16) Uani 1 1 d .
H42A H 0.8879 0.9085 -0.0384 0.097 Uiso 1 1 calc R
H42B H 0.8972 0.7854 -0.0178 0.097 Uiso 1 1 calc R
C43 C 0.7812(5) 0.8540(4) 0.0558(3) 0.0757(14) Uani 1 1 d .
H43A H 0.7324 0.9207 0.0438 0.091 Uiso 1 1 calc R
H43B H 0.7241 0.7985 0.0515 0.091 Uiso 1 1 calc R

loop_
_atom_site_aniso_label
_atom_site_aniso_U_11
_atom_site_aniso_U_22
_atom_site_aniso_U_33
_atom_site_aniso_U_23
_atom_site_aniso_U_13
_atom_site_aniso_U_12
La1 0.03019(12) 0.03228(13) 0.04503(14) -0.00874(10) 0.00368(9) -0.00231(9)
Cl1 0.0823(9) 0.0542(7) 0.1012(11) -0.0191(7) -0.0057(8) 0.0260(6)
Cl2 0.1296(12) 0.0785(8) 0.0546(8) -0.0294(7) 0.0032(8) -0.0121(8)
Cl3 0.0551(7) 0.0569(7) 0.1029(10) -0.0044(7) 0.0133(7) -0.0223(6)
O1 0.0526(18) 0.0628(18) 0.0505(18) -0.0056(15) 0.0092(14) -0.0029(15)
N1 0.0302(16) 0.0424(18) 0.0418(18) -0.0131(14) 0.0022(13) 0.0021(14)
N2 0.0311(16) 0.0395(17) 0.050(2) -0.0154(15) 0.0071(14) 0.0010(14)
N3 0.0392(19) 0.078(2) 0.051(2) -0.0294(19) 0.0004(16) -0.0001(18)
N4 0.0392(17) 0.0352(17) 0.050(2) -0.0166(15) 0.0083(15) -0.0057(14)
N5 0.0421(18) 0.0365(17) 0.056(2) -0.0072(15) 0.0173(16) -0.0056(15)
N6 0.046(2) 0.0365(18) 0.074(3) -0.0107(17) 0.0167(18) -0.0059(16)
N7 0.0338(16) 0.0272(16) 0.060(2) -0.0091(14) -0.0049(15) -0.0053(13)
N8 0.0365(18) 0.0373(19) 0.076(3) -0.0137(17) -0.0126(17) -0.0013(15)
N9 0.046(2) 0.0432(19) 0.065(2) -0.0139(17) -0.0122(17) 0.0072(16)
C1 0.039(2) 0.039(2) 0.044(2) -0.0090(17) 0.0047(17) -0.0066(17)
C2 0.0309(19) 0.040(2) 0.043(2) -0.0138(17) 0.0049(16) -0.0084(16)
C3 0.049(2) 0.053(2) 0.045(2) -0.009(2) 0.0105(19) 0.004(2)
C4 0.055(3) 0.049(2) 0.050(3) 0.000(2) 0.002(2) 0.001(2)
C5 0.045(2) 0.036(2) 0.064(3) -0.012(2) 0.001(2) 0.0080(18)
C6 0.054(3) 0.058(3) 0.050(3) -0.017(2) 0.011(2) 0.014(2)
C7 0.045(2) 0.049(2) 0.040(2) -0.0070(18) 0.0028(18) 0.0053(19)
C8 0.043(2) 0.050(2) 0.056(3) -0.027(2) 0.0084(19) -0.0024(19)
C9 0.067(3) 0.074(3) 0.059(3) -0.025(3) 0.014(2) 0.008(2)
C10 0.053(3) 0.058(3) 0.078(3) -0.030(2) 0.015(2) 0.004(2)
C11 0.042(2) 0.057(3) 0.070(3) -0.022(2) -0.009(2) -0.001(2)
C12 0.060(3) 0.110(5) 0.132(6) 0.026(4) -0.019(4) -0.015(3)
C13 0.069(3) 0.095(4) 0.092(4) -0.039(3) -0.031(3) 0.001(3)
C14 0.036(2) 0.041(2) 0.051(2) -0.0080(19) 0.0047(18) -0.0032(18)
C15 0.042(2) 0.034(2) 0.049(2) -0.0064(17) -0.0018(18) -0.0019(17)
C16 0.042(2) 0.050(2) 0.056(3) -0.023(2) 0.0061(19) -0.0109(19)
C17 0.061(3) 0.059(3) 0.057(3) -0.019(2) 0.016(2) -0.008(2)
C18 0.076(3) 0.043(2) 0.042(2) -0.0106(19) -0.004(2) -0.002(2)
C19 0.064(3) 0.047(2) 0.055(3) -0.013(2) -0.015(2) -0.009(2)
C20 0.045(2) 0.045(2) 0.065(3) -0.011(2) -0.004(2) -0.007(2)
C21 0.057(3) 0.047(2) 0.063(3) -0.016(2) 0.023(2) -0.013(2)
C22 0.073(3) 0.074(3) 0.084(4) -0.028(3) 0.037(3) -0.009(3)
C23 0.084(4) 0.078(3) 0.057(3) -0.014(3) 0.013(3) -0.023(3)
C24 0.066(3) 0.039(2) 0.063(3) -0.011(2) 0.010(2) 0.002(2)
C25 0.057(3) 0.048(3) 0.147(6) -0.011(3) -0.004(3) 0.001(2)
C26 0.075(3) 0.052(3) 0.096(4) -0.025(3) 0.000(3) -0.006(3)
C27 0.032(2) 0.037(2) 0.054(2) -0.0091(18) 0.0000(17) 0.0031(17)
C28 0.033(2) 0.030(2) 0.054(2) -0.0134(17) -0.0011(17) 0.0046(16)
C29 0.037(2) 0.043(2) 0.056(3) -0.0046(19) 0.0007(18) 0.0007(18)
C30 0.048(2) 0.045(2) 0.062(3) 0.001(2) 0.013(2) 0.000(2)
C31 0.037(2) 0.039(2) 0.071(3) -0.008(2) 0.011(2) -0.0050(18)
C32 0.034(2) 0.044(2) 0.065(3) -0.007(2) -0.0014(19) -0.0032(18)
C33 0.036(2) 0.038(2) 0.055(3) -0.0051(18) -0.0021(18) -0.0029(17)
C34 0.050(3) 0.045(3) 0.086(4) -0.008(2) -0.029(3) -0.007(2)
C35 0.052(6) 0.189(14) 0.103(7) -0.042(8) -0.001(5) -0.051(7)
C35' 0.052(6) 0.189(14) 0.103(7) -0.042(8) -0.001(5) -0.051(7)
C36 0.074(6) 0.29(2) 0.081(11) -0.081(13) -0.030(9) -0.047(11)
C36' 0.074(6) 0.29(2) 0.081(11) -0.081(13) -0.030(9) -0.047(11)
C37 0.037(2) 0.042(2) 0.088(4) -0.023(2) 0.001(2) 0.0053(19)
C38 0.070(3) 0.040(3) 0.119(5) -0.008(3) 0.012(3) 0.006(2)
C39 0.068(3) 0.066(3) 0.101(4) -0.019(3) 0.019(3) 0.006(3)
C40 0.064(3) 0.053(3) 0.069(3) -0.010(2) 0.014(2) -0.013(2)
C41 0.068(3) 0.066(3) 0.080(4) -0.016(3) 0.024(3) -0.007(3)
C42 0.102(4) 0.077(3) 0.066(4) -0.016(3) 0.021(3) -0.015(3)
C43 0.066(3) 0.100(4) 0.059(3) -0.010(3) 0.007(3) 0.005(3)

loop_
_atom_type_symbol
_atom_type_description
_atom_type_scat_dispersion_real
_atom_type_scat_dispersion_imag
_atom_type_scat_source
C C 0.0033 0.0016 'International Tables Vol C Tables 4.2.6.8 and 6.1.1.4'
H H 0.0000 0.0000 'International Tables Vol C Tables 4.2.6.8 and 6.1.1.4'
Cl Cl 0.1484 0.1585 'International Tables Vol C Tables 4.2.6.8 and 6.1.1.4'
La La -0.2871 2.4523 'International Tables Vol C Tables 4.2.6.8 and 6.1.1.4'
N N 0.0061 0.0033 'International Tables Vol C Tables 4.2.6.8 and 6.1.1.4'
O O 0.0106 0.0060 'International Tables Vol C Tables 4.2.6.8 and 6.1.1.4'

loop_
_geom_angle_atom_site_label_1
_geom_angle_atom_site_label_2
_geom_angle_atom_site_label_3
_geom_angle
N5 La1 N4 53.37(9)
N5 La1 N7 134.83(9)
N4 La1 N7 143.64(10)
N5 La1 N1 101.40(10)
N4 La1 N1 95.39(9)
N7 La1 N1 112.78(9)
N5 La1 N2 91.98(10)
N4 La1 N2 129.75(10)
N7 La1 N2 86.46(9)
N1 La1 N2 52.66(9)
N5 La1 O1 136.42(9)
N4 La1 O1 83.44(9)
N7 La1 O1 76.12(9)
N1 La1 O1 86.59(9)
N2 La1 O1 124.60(9)
N5 La1 N8 94.92(10)
N4 La1 N8 96.88(10)
N7 La1 N8 51.67(9)
N1 La1 N8 163.38(9)
N2 La1 N8 124.20(9)
O1 La1 N8 83.72(10)
N5 La1 C14 26.47(9)
N4 La1 C14 27.27(9)
N7 La1 C14 150.79(10)
N1 La1 C14 96.19(10)
N2 La1 C14 109.61(10)
O1 La1 C14 110.70(9)
N8 La1 C14 99.85(10)
N5 La1 C1 99.22(10)
N4 La1 C1 115.65(10)
N7 La1 C1 98.77(9)
N1 La1 C1 26.59(8)
N2 La1 C1 26.19(8)
O1 La1 C1 105.37(9)
N8 La1 C1 146.82(10)
C14 La1 C1 106.16(10)
N5 La1 C27 114.78(10)
N4 La1 C27 121.19(10)
N7 La1 C27 26.26(8)
N1 La1 C27 138.98(9)
N2 La1 C27 105.36(9)
O1 La1 C27 80.44(9)
N8 La1 C27 25.50(9)
C14 La1 C27 124.81(10)
C1 La1 C27 123.14(10)
C40 O1 C43 105.2(3)
C40 O1 La1 129.3(2)
C43 O1 La1 122.1(2)
C1 N1 C2 123.0(3)
C1 N1 La1 95.6(2)
C2 N1 La1 132.8(2)
C1 N2 C8 119.6(3)
C1 N2 La1 95.7(2)
C8 N2 La1 140.9(2)
C1 N3 C11 125.2(3)
C1 N3 H3 117.4
C11 N3 H3 117.4
C14 N4 C15 122.6(3)
C14 N4 La1 94.5(2)
C15 N4 La1 140.8(2)
C14 N5 C21 120.7(3)
C14 N5 La1 95.8(2)
C21 N5 La1 136.3(2)
C14 N6 C24 126.0(3)
C14 N6 H6 117.0
C24 N6 H6 117.0
C27 N7 C28 125.2(3)
C27 N7 La1 97.6(2)
C28 N7 La1 129.8(2)
C27 N8 C34 121.1(3)
C27 N8 La1 96.6(2)
C34 N8 La1 139.7(2)
C27 N9 C37 122.7(3)
C27 N9 H9 118.6
C37 N9 H9 118.6
N2 C1 N1 115.5(3)
N2 C1 N3 122.1(3)
N1 C1 N3 122.3(3)
N2 C1 La1 58.16(19)
N1 C1 La1 57.78(19)
N3 C1 La1 171.8(3)
N1 C2 C7 118.7(3)
N1 C2 C3 124.8(3)
C7 C2 C3 116.3(3)
C4 C3 C2 121.5(4)
C4 C3 H3A 119.2
C2 C3 H3A 119.2
C5 C4 C3 119.1(4)
C5 C4 H4 120.4
C3 C4 H4 120.4
C6 C5 C4 120.8(4)
C6 C5 Cl1 120.1(3)
C4 C5 Cl1 119.1(3)
C5 C6 C7 120.0(4)
C5 C6 H6A 120.0
C7 C6 H6A 120.0
C6 C7 C2 122.2(4)
C6 C7 H7 118.9
C2 C7 H7 118.9
N2 C8 C10 109.3(3)
N2 C8 C9 112.0(3)
C10 C8 C9 110.5(3)
N2 C8 H8 108.3
C10 C8 H8 108.3
C9 C8 H8 108.3
C8 C9 H9A 109.5
C8 C9 H9B 109.5
H9A C9 H9B 109.5
C8 C9 H9C 109.5
H9A C9 H9C 109.5
H9B C9 H9C 109.5
C8 C10 H10A 109.5
C8 C10 H10B 109.5
H10A C10 H10B 109.5
C8 C10 H10C 109.5
H10A C10 H10C 109.5
H10B C10 H10C 109.5
N3 C11 C12 111.8(4)
N3 C11 C13 107.3(4)
C12 C11 C13 112.0(4)
N3 C11 H11 108.6
C12 C11 H11 108.6
C13 C11 H11 108.6
C11 C12 H12A 109.5
C11 C12 H12B 109.5
H12A C12 H12B 109.5
C11 C12 H12C 109.5
H12A C12 H12C 109.5
H12B C12 H12C 109.5
C11 C13 H13A 109.5
C11 C13 H13B 109.5
H13A C13 H13B 109.5
C11 C13 H13C 109.5
H13A C13 H13C 109.5
H13B C13 H13C 109.5
N5 C14 N4 114.8(3)
N5 C14 N6 122.1(3)
N4 C14 N6 123.1(3)
N5 C14 La1 57.76(18)
N4 C14 La1 58.23(17)
N6 C14 La1 168.3(3)
N4 C15 C20 124.7(4)
N4 C15 C16 118.1(3)
C20 C15 C16 117.0(4)
C17 C16 C15 121.6(4)
C17 C16 H16 119.2
C15 C16 H16 119.2
C18 C17 C16 119.7(4)
C18 C17 H17 120.2
C16 C17 H17 120.2
C17 C18 C19 120.7(4)
C17 C18 Cl2 119.6(4)
C19 C18 Cl2 119.6(3)
C18 C19 C20 120.0(4)
C18 C19 H19 120.0
C20 C19 H19 120.0
C19 C20 C15 121.0(4)
C19 C20 H20 119.5
C15 C20 H20 119.5
N5 C21 C22 108.4(3)
N5 C21 C23 110.4(3)
C22 C21 C23 112.6(4)
N5 C21 H21 108.4
C22 C21 H21 108.4
C23 C21 H21 108.4
C21 C22 H22A 109.5
C21 C22 H22B 109.5
H22A C22 H22B 109.5
C21 C22 H22C 109.5
H22A C22 H22C 109.5
H22B C22 H22C 109.5
C21 C23 H23A 109.5
C21 C23 H23B 109.5
H23A C23 H23B 109.5
C21 C23 H23C 109.5
H23A C23 H23C 109.5
H23B C23 H23C 109.5
N6 C24 C25 111.9(3)
N6 C24 C26 106.2(3)
C25 C24 C26 111.6(4)
N6 C24 H24 109.0
C25 C24 H24 109.0
C26 C24 H24 109.0
C24 C25 H25A 109.5
C24 C25 H25B 109.5
H25A C25 H25B 109.5
C24 C25 H25C 109.5
H25A C25 H25C 109.5
H25B C25 H25C 109.5
C24 C26 H26A 109.5
C24 C26 H26B 109.5
H26A C26 H26B 109.5
C24 C26 H26C 109.5
H26A C26 H26C 109.5
H26B C26 H26C 109.5
N8 C27 N7 113.7(3)
N8 C27 N9 123.6(3)
N7 C27 N9 122.6(3)
N8 C27 La1 57.87(19)
N7 C27 La1 56.17(17)
N9 C27 La1 173.1(3)
N7 C28 C33 117.9(3)
N7 C28 C29 126.3(3)
C33 C28 C29 115.8(3)
C30 C29 C28 121.8(4)
C30 C29 H29 119.1
C28 C29 H29 119.1
C31 C30 C29 119.7(4)
C31 C30 H30 120.1
C29 C30 H30 120.1
C32 C31 C30 120.6(4)
C32 C31 Cl3 119.7(3)
C30 C31 Cl3 119.7(3)
C31 C32 C33 119.5(4)
C31 C32 H32 120.2
C33 C32 H32 120.2
C32 C33 C28 122.5(4)
C32 C33 H33 118.8
C28 C33 H33 118.8
N8 C34 C35' 111.2(6)
N8 C34 C36' 104.5(7)
C35' C34 C36' 116.6(10)
N8 C34 C35 110.0(6)
C35' C34 C35 47.9(6)
C36' C34 C35 71.4(9)
N8 C34 C36 109.9(8)
C35' C34 C36 136.3(9)
C36' C34 C36 37.0(11)
C35 C34 C36 103.6(10)
N8 C34 H34 112(2)
C35' C34 H34 121(3)
C36' C34 H34 89(3)
C35 C34 H34 137(3)
C36 C34 H34 52(2)
C34 C35 H35A 109.5
C34 C35 H35B 109.5
H35A C35 H35B 109.5
C34 C35 H35C 109.5
H35A C35 H35C 109.5
H35B C35 H35C 109.5
C34 C35' H35D 109.5
C34 C35' H35E 109.5
H35D C35' H35E 109.5
C34 C35' H35F 109.5
H35D C35' H35F 109.5
H35E C35' H35F 109.5
C34 C36 H34 39.7(6)
C34 C36 H36A 109.5
H34 C36 H36A 70.4
C34 C36 H36B 109.5
H34 C36 H36B 116.9
H36A C36 H36B 109.5
C34 C36 H36C 109.5
H34 C36 H36C 130.7
H36A C36 H36C 109.5
H36B C36 H36C 109.5
C34 C36' H36D 109.5
C34 C36' H36E 109.5
H36D C36' H36E 109.5
C34 C36' H36F 109.5
H36D C36' H36F 109.5
H36E C36' H36F 109.5
N9 C37 C39 110.5(3)
N9 C37 C38 109.0(4)
C39 C37 C38 111.8(3)
N9 C37 H37 108.5
C39 C37 H37 108.5
C38 C37 H37 108.5
C37 C38 H38A 109.5
C37 C38 H38B 109.5
H38A C38 H38B 109.5
C37 C38 H38C 109.5
H38A C38 H38C 109.5
H38B C38 H38C 109.5
C37 C39 H39A 109.5
C37 C39 H39B 109.5
H39A C39 H39B 109.5
C37 C39 H39C 109.5
H39A C39 H39C 109.5
H39B C39 H39C 109.5
O1 C40 C41 104.4(3)
O1 C40 H40A 110.9
C41 C40 H40A 110.9
O1 C40 H40B 110.9
C41 C40 H40B 110.9
H40A C40 H40B 108.9
C40 C41 C42 102.7(4)
C40 C41 H41A 111.2
C42 C41 H41A 111.2
C40 C41 H41B 111.2
C42 C41 H41B 111.2
H41A C41 H41B 109.1
C43 C42 C41 105.2(4)
C43 C42 H42A 110.7
C41 C42 H42A 110.7
C43 C42 H42B 110.7
C41 C42 H42B 110.7
H42A C42 H42B 108.8
O1 C43 C42 105.3(4)
O1 C43 H43A 110.7
C42 C43 H43A 110.7
O1 C43 H43B 110.7
C42 C43 H43B 110.7
H43A C43 H43B 108.8

loop_
_geom_bond_atom_site_label_1
_geom_bond_atom_site_label_2
_geom_bond_distance
La1 N5 2.525(3)
La1 N4 2.533(3)
La1 N7 2.546(3)
La1 N1 2.548(3)
La1 N2 2.559(3)
La1 O1 2.584(3)
La1 N8 2.591(3)
La1 C14 2.970(4)
La1 C1 2.998(4)
La1 C27 3.039(4)
Cl1 C5 1.751(4)
Cl2 C18 1.750(4)
Cl3 C31 1.751(4)
O1 C40 1.446(4)
O1 C43 1.458(5)
N1 C1 1.348(4)
N1 C2 1.395(4)
N2 C1 1.330(4)
N2 C8 1.474(4)
N3 C1 1.377(4)
N3 C11 1.460(5)
N3 H3 0.8700
N4 C14 1.365(4)
N4 C15 1.393(4)
N5 C14 1.330(4)
N5 C21 1.465(5)
N6 C14 1.373(4)
N6 C24 1.481(4)
N6 H6 0.8700
N7 C27 1.356(4)
N7 C28 1.389(4)
N8 C27 1.317(4)
N8 C34 1.464(5)
N9 C27 1.379(4)
N9 C37 1.468(4)
N9 H9 0.8700
C2 C7 1.398(5)
C2 C3 1.403(5)
C3 C4 1.393(5)
C3 H3A 0.9400
C4 C5 1.376(5)
C4 H4 0.9400
C5 C6 1.362(5)
C6 C7 1.368(5)
C6 H6A 0.9400
C7 H7 0.9400
C8 C10 1.528(5)
C8 C9 1.530(5)
C8 H8 0.9900
C9 H9A 0.9700
C9 H9B 0.9700
C9 H9C 0.9700
C10 H10A 0.9700
C10 H10B 0.9700
C10 H10C 0.9700
C11 C12 1.487(6)
C11 C13 1.520(5)
C11 H11 0.9900
C12 H12A 0.9700
C12 H12B 0.9700
C12 H12C 0.9700
C13 H13A 0.9700
C13 H13B 0.9700
C13 H13C 0.9700
C15 C20 1.396(5)
C15 C16 1.400(5)
C16 C17 1.374(5)
C16 H16 0.9400
C17 C18 1.366(5)
C17 H17 0.9400
C18 C19 1.367(5)
C19 C20 1.383(5)
C19 H19 0.9400
C20 H20 0.9400
C21 C22 1.510(5)
C21 C23 1.520(6)
C21 H21 0.9900
C22 H22A 0.9700
C22 H22B 0.9700
C22 H22C 0.9700
C23 H23A 0.9700
C23 H23B 0.9700
C23 H23C 0.9700
C24 C25 1.497(5)
C24 C26 1.525(5)
C24 H24 0.9900
C25 H25A 0.9700
C25 H25B 0.9700
C25 H25C 0.9700
C26 H26A 0.9700
C26 H26B 0.9700
C26 H26C 0.9700
C28 C33 1.399(5)
C28 C29 1.412(5)
C29 C30 1.382(5)
C29 H29 0.9400
C30 C31 1.372(5)
C30 H30 0.9400
C31 C32 1.372(5)
C32 C33 1.380(5)
C32 H32 0.9400
C33 H33 0.9400
C34 C35' 1.486(11)
C34 C36' 1.508(16)
C34 C35 1.518(11)
C34 C36 1.555(13)
C34 H34 0.995(10)
C35 H35A 0.9700
C35 H35B 0.9700
C35 H35C 0.9700
C35' H35D 0.9700
C35' H35E 0.9700
C35' H35F 0.9700
C36 H34 1.23(4)
C36 H36A 0.9700
C36 H36B 0.9700
C36 H36C 0.9700
C36' H36D 0.9700
C36' H36E 0.9700
C36' H36F 0.9700
C37 C39 1.508(5)
C37 C38 1.528(5)
C37 H37 0.9900
C38 H38A 0.9700
C38 H38B 0.9700
C38 H38C 0.9700
C39 H39A 0.9700
C39 H39B 0.9700
C39 H39C 0.9700
C40 C41 1.492(5)
C40 H40A 0.9800
C40 H40B 0.9800
C41 C42 1.555(6)
C41 H41A 0.9800
C41 H41B 0.9800
C42 C43 1.511(6)
C42 H42A 0.9800
C42 H42B 0.9800
C43 H43A 0.9800
C43 H43B 0.9800

loop_
_geom_torsion_atom_site_label_1
_geom_torsion_atom_site_label_2
_geom_torsion_atom_site_label_3
_geom_torsion_atom_site_label_4
_geom_torsion
N5 La1 O1 C40 -139.4(3)
N4 La1 O1 C40 -132.3(3)
N7 La1 O1 C40 78.0(3)
N1 La1 O1 C40 -36.4(3)
N2 La1 O1 C40 2.4(3)
N8 La1 O1 C40 130.1(3)
C14 La1 O1 C40 -131.8(3)
C1 La1 O1 C40 -17.4(3)
C27 La1 O1 C40 104.5(3)
N5 La1 O1 C43 64.4(3)
N4 La1 O1 C43 71.6(3)
N7 La1 O1 C43 -78.1(3)
N1 La1 O1 C43 167.4(3)
N2 La1 O1 C43 -153.8(3)
N8 La1 O1 C43 -26.1(3)
C14 La1 O1 C43 72.1(3)
C1 La1 O1 C43 -173.6(3)
C27 La1 O1 C43 -51.6(3)
N5 La1 N1 C1 -87.8(2)
N4 La1 N1 C1 -141.5(2)
N7 La1 N1 C1 62.0(2)
N2 La1 N1 C1 -4.1(2)
O1 La1 N1 C1 135.4(2)
N8 La1 N1 C1 81.0(4)
C14 La1 N1 C1 -114.1(2)
C27 La1 N1 C1 64.2(3)
N5 La1 N1 C2 59.1(3)
N4 La1 N1 C2 5.4(3)
N7 La1 N1 C2 -151.0(3)
N2 La1 N1 C2 142.8(3)
O1 La1 N1 C2 -77.6(3)
N8 La1 N1 C2 -132.0(4)
C14 La1 N1 C2 32.8(3)
C1 La1 N1 C2 147.0(4)
C27 La1 N1 C2 -148.9(3)
N5 La1 N2 C1 107.0(2)
N4 La1 N2 C1 65.4(2)
N7 La1 N2 C1 -118.2(2)
N1 La1 N2 C1 4.2(2)
O1 La1 N2 C1 -47.7(2)
N8 La1 N2 C1 -155.7(2)
C14 La1 N2 C1 86.8(2)
C27 La1 N2 C1 -136.6(2)
N5 La1 N2 C8 -97.6(4)
N4 La1 N2 C8 -139.2(4)
N7 La1 N2 C8 37.2(4)
N1 La1 N2 C8 159.6(4)
O1 La1 N2 C8 107.7(4)
N8 La1 N2 C8 -0.3(4)
C14 La1 N2 C8 -117.8(4)
C1 La1 N2 C8 155.4(5)
C27 La1 N2 C8 18.8(4)
N5 La1 N4 C14 -7.2(2)
N7 La1 N4 C14 -125.3(2)
N1 La1 N4 C14 93.1(2)
N2 La1 N4 C14 48.6(3)
O1 La1 N4 C14 179.0(2)
N8 La1 N4 C14 -98.2(2)
C1 La1 N4 C14 75.1(2)
C27 La1 N4 C14 -106.4(2)
N5 La1 N4 C15 154.8(4)
N7 La1 N4 C15 36.6(4)
N1 La1 N4 C15 -105.0(4)
N2 La1 N4 C15 -149.5(4)
O1 La1 N4 C15 -19.1(4)
N8 La1 N4 C15 63.8(4)
C14 La1 N4 C15 161.9(5)
C1 La1 N4 C15 -123.0(4)
C27 La1 N4 C15 55.5(4)
N4 La1 N5 C14 7.4(2)
N7 La1 N5 C14 139.9(2)
N1 La1 N5 C14 -80.9(2)
N2 La1 N5 C14 -133.2(2)
O1 La1 N5 C14 16.2(3)
N8 La1 N5 C14 102.3(2)
C1 La1 N5 C14 -107.8(2)
C27 La1 N5 C14 118.9(2)
N4 La1 N5 C21 155.3(4)
N7 La1 N5 C21 -72.2(4)
N1 La1 N5 C21 67.1(4)
N2 La1 N5 C21 14.8(4)
O1 La1 N5 C21 164.2(3)
N8 La1 N5 C21 -109.8(4)
C14 La1 N5 C21 148.0(5)
C1 La1 N5 C21 40.1(4)
C27 La1 N5 C21 -93.1(4)
N5 La1 N7 C27 -47.2(3)
N4 La1 N7 C27 38.8(3)
N1 La1 N7 C27 176.8(2)
N2 La1 N7 C27 -136.5(2)
O1 La1 N7 C27 96.6(2)
N8 La1 N7 C27 3.6(2)
C14 La1 N7 C27 -11.2(3)
C1 La1 N7 C27 -159.7(2)
N5 La1 N7 C28 162.6(3)
N4 La1 N7 C28 -111.3(3)
N1 La1 N7 C28 26.6(3)
N2 La1 N7 C28 73.3(3)
O1 La1 N7 C28 -53.6(3)
N8 La1 N7 C28 -146.6(4)
C14 La1 N7 C28 -161.3(3)
C1 La1 N7 C28 50.2(3)
C27 La1 N7 C28 -150.2(4)
N5 La1 N8 C27 142.8(2)
N4 La1 N8 C27 -163.5(2)
N7 La1 N8 C27 -3.7(2)
N1 La1 N8 C27 -26.2(5)
N2 La1 N8 C27 47.1(3)
O1 La1 N8 C27 -80.9(2)
C14 La1 N8 C27 169.1(2)
C1 La1 N8 C27 27.7(3)
N5 La1 N8 C34 -17.5(5)
N4 La1 N8 C34 36.1(5)
N7 La1 N8 C34 -164.0(5)
N1 La1 N8 C34 173.4(4)
N2 La1 N8 C34 -113.2(4)
O1 La1 N8 C34 118.7(5)
C14 La1 N8 C34 8.7(5)
C1 La1 N8 C34 -132.7(4)
C27 La1 N8 C34 -160.3(6)
C8 N2 C1 N1 -169.4(3)
La1 N2 C1 N1 -7.0(3)
C8 N2 C1 N3 7.9(6)
La1 N2 C1 N3 170.3(3)
C8 N2 C1 La1 -162.4(4)
C2 N1 C1 N2 -144.5(3)
La1 N1 C1 N2 7.0(3)
C2 N1 C1 N3 38.2(5)
La1 N1 C1 N3 -170.3(3)
C2 N1 C1 La1 -151.5(4)
C11 N3 C1 N2 -146.9(4)
C11 N3 C1 N1 30.2(6)
C11 N3 C1 La1 -57.4(19)
N5 La1 C1 N2 -75.5(2)
N4 La1 C1 N2 -129.1(2)
N7 La1 C1 N2 62.9(2)
N1 La1 C1 N2 -172.5(4)
O1 La1 C1 N2 140.8(2)
N8 La1 C1 N2 38.5(3)
C14 La1 C1 N2 -101.7(2)
C27 La1 C1 N2 52.3(2)
N5 La1 C1 N1 97.1(2)
N4 La1 C1 N1 43.4(2)
N7 La1 C1 N1 -124.5(2)
N2 La1 C1 N1 172.5(4)
O1 La1 C1 N1 -46.6(2)
N8 La1 C1 N1 -148.9(2)
C14 La1 C1 N1 70.9(2)
C27 La1 C1 N1 -135.1(2)
N5 La1 C1 N3 -170.1(18)
N4 La1 C1 N3 136.3(18)
N7 La1 C1 N3 -31.7(18)
N1 La1 C1 N3 92.8(18)
N2 La1 C1 N3 -94.6(18)
O1 La1 C1 N3 46.2(18)
N8 La1 C1 N3 -56.1(19)
C14 La1 C1 N3 163.7(18)
C27 La1 C1 N3 -42.3(18)
C1 N1 C2 C7 -161.7(3)
La1 N1 C2 C7 58.6(4)
C1 N1 C2 C3 22.4(5)
La1 N1 C2 C3 -117.3(4)
N1 C2 C3 C4 176.9(3)
C7 C2 C3 C4 0.9(6)
C2 C3 C4 C5 -1.2(6)
C3 C4 C5 C6 0.4(6)
C3 C4 C5 Cl1 -179.4(3)
C4 C5 C6 C7 0.5(6)
Cl1 C5 C6 C7 -179.6(3)
C5 C6 C7 C2 -0.8(6)
N1 C2 C7 C6 -176.2(3)
C3 C2 C7 C6 0.0(6)
C1 N2 C8 C10 155.0(3)
La1 N2 C8 C10 3.5(5)
C1 N2 C8 C9 -82.3(4)
La1 N2 C8 C9 126.2(4)
C1 N3 C11 C12 68.3(5)
C1 N3 C11 C13 -168.6(4)
C21 N5 C14 N4 -166.9(3)
La1 N5 C14 N4 -12.1(4)
C21 N5 C14 N6 11.3(6)
La1 N5 C14 N6 166.1(3)
C21 N5 C14 La1 -154.8(4)
C15 N4 C14 N5 -154.5(3)
La1 N4 C14 N5 12.1(4)
C15 N4 C14 N6 27.3(6)
La1 N4 C14 N6 -166.2(3)
C15 N4 C14 La1 -166.5(4)
C24 N6 C14 N5 -143.1(4)
C24 N6 C14 N4 35.0(6)
C24 N6 C14 La1 -57.6(15)
N4 La1 C14 N5 -167.0(4)
N7 La1 C14 N5 -69.5(3)
N1 La1 C14 N5 103.2(2)
N2 La1 C14 N5 50.7(3)
O1 La1 C14 N5 -168.1(2)
N8 La1 C14 N5 -81.2(2)
C1 La1 C14 N5 78.0(2)
C27 La1 C14 N5 -75.5(3)
N5 La1 C14 N4 167.0(4)
N7 La1 C14 N4 97.6(3)
N1 La1 C14 N4 -89.8(2)
N2 La1 C14 N4 -142.2(2)
O1 La1 C14 N4 -1.1(2)
N8 La1 C14 N4 85.9(2)
C1 La1 C14 N4 -114.9(2)
C27 La1 C14 N4 91.6(2)
N5 La1 C14 N6 -92.9(14)
N4 La1 C14 N6 100.0(13)
N7 La1 C14 N6 -162.4(12)
N1 La1 C14 N6 10.3(13)
N2 La1 C14 N6 -42.2(13)
O1 La1 C14 N6 98.9(13)
N8 La1 C14 N6 -174.1(13)
C1 La1 C14 N6 -14.9(13)
C27 La1 C14 N6 -168.4(13)
C14 N4 C15 C20 34.2(6)
La1 N4 C15 C20 -124.3(4)
C14 N4 C15 C16 -151.0(4)
La1 N4 C15 C16 50.5(5)
N4 C15 C16 C17 -175.5(4)
C20 C15 C16 C17 -0.3(6)
C15 C16 C17 C18 -0.8(6)
C16 C17 C18 C19 0.9(6)
C16 C17 C18 Cl2 -179.7(3)
C17 C18 C19 C20 0.1(6)
Cl2 C18 C19 C20 -179.3(3)
C18 C19 C20 C15 -1.3(6)
N4 C15 C20 C19 176.2(4)
C16 C15 C20 C19 1.4(6)
C14 N5 C21 C22 -157.7(4)
La1 N5 C21 C22 60.2(5)
C14 N5 C21 C23 78.5(5)
La1 N5 C21 C23 -63.6(5)
C14 N6 C24 C25 52.3(6)
C14 N6 C24 C26 174.4(4)
C34 N8 C27 N7 171.2(4)
La1 N8 C27 N7 5.9(4)
C34 N8 C27 N9 -6.7(6)
La1 N8 C27 N9 -172.0(3)
C34 N8 C27 La1 165.3(5)
C28 N7 C27 N8 146.1(4)
La1 N7 C27 N8 -6.1(4)
C28 N7 C27 N9 -36.0(6)
La1 N7 C27 N9 171.9(3)
C28 N7 C27 La1 152.1(4)
C37 N9 C27 N8 139.6(4)
C37 N9 C27 N7 -38.2(6)
C37 N9 C27 La1 39(2)
N5 La1 C27 N8 -41.5(3)
N4 La1 C27 N8 19.2(3)
N7 La1 C27 N8 173.5(4)
N1 La1 C27 N8 168.9(2)
N2 La1 C27 N8 -141.1(2)
O1 La1 C27 N8 95.5(2)
C14 La1 C27 N8 -13.1(3)
C1 La1 C27 N8 -162.3(2)
N5 La1 C27 N7 145.0(2)
N4 La1 C27 N7 -154.2(2)
N1 La1 C27 N7 -4.6(3)
N2 La1 C27 N7 45.5(2)
O1 La1 C27 N7 -78.0(2)
N8 La1 C27 N7 -173.5(4)
C14 La1 C27 N7 173.4(2)
C1 La1 C27 N7 24.2(3)
N5 La1 C27 N9 63(2)
N4 La1 C27 N9 124(2)
N7 La1 C27 N9 -82(2)
N1 La1 C27 N9 -87(2)
N2 La1 C27 N9 -37(2)
O1 La1 C27 N9 -160(2)
N8 La1 C27 N9 104(2)
C14 La1 C27 N9 91(2)
C1 La1 C27 N9 -58(2)
C27 N7 C28 C33 171.2(3)
La1 N7 C28 C33 -45.9(5)
C27 N7 C28 C29 -12.1(6)
La1 N7 C28 C29 130.8(3)
N7 C28 C29 C30 -178.0(3)
C33 C28 C29 C30 -1.2(5)
C28 C29 C30 C31 0.2(6)
C29 C30 C31 C32 1.2(6)
C29 C30 C31 Cl3 -178.6(3)
C30 C31 C32 C33 -1.6(6)
Cl3 C31 C32 C33 178.2(3)
C31 C32 C33 C28 0.5(6)
N7 C28 C33 C32 177.9(3)
C29 C28 C33 C32 0.8(5)
C27 N8 C34 C35' -88.0(7)
La1 N8 C34 C35' 69.0(8)
C27 N8 C34 C36' 145.5(8)
La1 N8 C34 C36' -57.5(9)
C27 N8 C34 C35 -139.4(7)
La1 N8 C34 C35 17.6(9)
C27 N8 C34 C36 107.1(10)
La1 N8 C34 C36 -95.9(10)
C27 N9 C37 C39 -77.4(5)
C27 N9 C37 C38 159.3(3)
C43 O1 C40 C41 -43.0(4)
La1 O1 C40 C41 157.8(3)
O1 C40 C41 C42 34.7(4)
C40 C41 C42 C43 -14.5(5)
C40 O1 C43 C42 32.9(5)
La1 O1 C43 C42 -166.0(3)
C41 C42 C43 O1 -10.5(5)
